data_7247847
loop_
_publ_author_name
'Li, Haitao'
'Guo, Zhenwei'
'Liu, Tie'
'Xin, Lianxin'
'Guo, Fang'

_publ_section_title
;
 Solid-state reaction among [CoCl4]2&#x2212;, [CuCl4]2&#x2212; and
 [CuCl4(H2O)]2&#x2212; ions through transmetalation and liquid-assisted
 grinding
;
_journal_issue 3
_journal_name_full CrystEngComm
_journal_page_first 381
_journal_page_last 387
_journal_paper_doi 10.1039/D3CE01038D
_journal_volume 26
_journal_year 2024
_chemical_formula_moiety '2(Cl4 Zn), C14 H22 N4, 2(H2 O)'
_chemical_formula_sum 'C14 H26 Cl8 N4 O2 Zn2'
_chemical_formula_weight 696.73
_space_group_crystal_system monoclinic
_space_group_IT_number 14
_space_group_name_Hall '-P 2yn'
_space_group_name_H-M_alt 'P 1 21/n 1'
_atom_sites_solution_hydrogens mixed
_audit_creation_method SHELXL-2018/3
_audit_update_record
;
2023-11-17 deposited with the CCDC.	2023-12-06 downloaded from the CCDC.
;
_cell_angle_alpha 90
_cell_angle_beta 92.659(2)
_cell_angle_gamma 90
_cell_formula_units_Z 2
_cell_length_a 8.9266(8)
_cell_length_b 14.2573(12)
_cell_length_c 10.4071(9)
_cell_measurement_reflns_used 8553
_cell_measurement_temperature 298(2)
_cell_measurement_theta_max 28.319
_cell_measurement_theta_min 3.078
_cell_volume 1323.1(2)
_computing_structure_refinement 'SHELXL-2018/3 (Sheldrick, 2018)'
_computing_structure_solution 'SHELXT 2014/5 (Sheldrick, 2014)'
_diffrn_ambient_temperature 298(2)
_diffrn_measured_fraction_theta_full 0.967
_diffrn_measured_fraction_theta_max 0.967
_diffrn_measurement_device_type 'CCD area detector'
_diffrn_radiation_type MoK\a
_diffrn_radiation_wavelength 0.71073
_diffrn_reflns_av_R_equivalents 0.0331
_diffrn_reflns_av_unetI/netI 0.0363
_diffrn_reflns_Laue_measured_fraction_full 0.967
_diffrn_reflns_Laue_measured_fraction_max 0.967
_diffrn_reflns_limit_h_max 10
_diffrn_reflns_limit_h_min -10
_diffrn_reflns_limit_k_max 16
_diffrn_reflns_limit_k_min -16
_diffrn_reflns_limit_l_max 12
_diffrn_reflns_limit_l_min -11
_diffrn_reflns_number 7723
_diffrn_reflns_point_group_measured_fraction_full 0.967
_diffrn_reflns_point_group_measured_fraction_max 0.967
_diffrn_reflns_theta_full 24.998
_diffrn_reflns_theta_max 24.998
_diffrn_reflns_theta_min 3.078
_exptl_absorpt_coefficient_mu 2.640
_exptl_absorpt_correction_T_max 0.7457
_exptl_absorpt_correction_T_min 0.4382
_exptl_absorpt_correction_type multi-scan
_exptl_absorpt_process_details 'SADABS 2014/5'
_exptl_crystal_colour colourless
_exptl_crystal_density_diffrn 1.749
_exptl_crystal_description plate
_exptl_crystal_F_000 700
_exptl_crystal_size_max 0.89
_exptl_crystal_size_mid 0.15
_exptl_crystal_size_min 0.11
_refine_diff_density_max 0.579
_refine_diff_density_min -0.554
_refine_diff_density_rms 0.110
_refine_ls_extinction_method none
_refine_ls_goodness_of_fit_ref 1.056
_refine_ls_hydrogen_treatment mixed
_refine_ls_matrix_type full
_refine_ls_number_parameters 151
_refine_ls_number_reflns 2250
_refine_ls_number_restraints 4
_refine_ls_restrained_S_all 1.055
_refine_ls_R_factor_all 0.0524
_refine_ls_R_factor_gt 0.0489
_refine_ls_shift/su_max 0.001
_refine_ls_shift/su_mean 0.000
_refine_ls_structure_factor_coef Fsqd
_refine_ls_weighting_details 'w=1/[\s^2^(Fo^2^)+(0.0624P)^2^+5.4708P] where P=(Fo^2^+2Fc^2^)/3'
_refine_ls_weighting_scheme calc
_refine_ls_wR_factor_gt 0.1358
_refine_ls_wR_factor_ref 0.1396
_reflns_Friedel_coverage 0.000
_reflns_number_gt 2077
_reflns_number_total 2250
_reflns_threshold_expression 'I > 2\s(I)'
_cod_data_source_file d3ce01038d2.cif
_cod_data_source_block shelx
_cod_depositor_comments 'Adding full bibliography for 7247846--7247849.cif.'
_cod_original_sg_symbol_H-M 'P 21/n'
_cod_database_code 7247847
_shelx_shelxl_version_number 2018/3
_shelx_space_group_comment
;
The symmetry employed for this shelxl refinement is uniquely defined
by the following loop, which should always be used as a source of
symmetry information in preference to the above space-group names.
They are only intended as comments.
;
_shelx_estimated_absorpt_t_min 0.628
_shelx_estimated_absorpt_t_max 0.748

loop_
_space_group_symop_operation_xyz
'x, y, z'
'-x+1/2, y+1/2, -z+1/2'
'-x, -y, -z'
'x-1/2, -y-1/2, z-1/2'

loop_
_atom_site_label
_atom_site_type_symbol
_atom_site_fract_x
_atom_site_fract_y
_atom_site_fract_z
_atom_site_U_iso_or_equiv
_atom_site_adp_type
_atom_site_occupancy
_atom_site_site_symmetry_order
_atom_site_calc_flag
_atom_site_refinement_flags_posn
_atom_site_refinement_flags_adp
_atom_site_refinement_flags_occupancy
_atom_site_disorder_assembly
_atom_site_disorder_group
Zn1 Zn 0.49026(6) 0.75314(3) 0.83619(5) 0.0304(2) Uani 1 1 d . . . . .
Cl1 Cl 0.34053(14) 0.75555(8) 0.64751(12) 0.0359(3) Uani 1 1 d . . . . .
Cl2 Cl 0.64558(16) 0.62995(10) 0.80932(13) 0.0470(4) Uani 1 1 d . . . . .
Cl3 Cl 0.34488(17) 0.72557(11) 1.00241(13) 0.0491(4) Uani 1 1 d . . . . .
Cl4 Cl 0.60404(16) 0.89377(9) 0.83978(15) 0.0514(4) Uani 1 1 d . . . . .
N1 N 0.8655(4) 0.5125(3) 0.1319(4) 0.0318(9) Uani 1 1 d . . . . .
H1A H 0.904687 0.468562 0.184046 0.038 Uiso 1 1 calc DR U . . .
H1B H 0.900601 0.567750 0.159582 0.038 Uiso 1 1 calc R U . . .
N2 N 0.5635(5) 0.6187(3) 0.4953(4) 0.0385(10) Uani 1 1 d . . . . .
H2 H 0.536672 0.642054 0.566884 0.046 Uiso 1 1 calc R U . . .
O1 O 0.9646(5) 0.3555(3) 0.2624(5) 0.0722(14) Uani 1 1 d DG . . . .
H1D H 0.933657 0.316085 0.316380 0.108 Uiso 1 1 d DG U . . .
C2 C 0.6795(6) 0.5603(4) 0.4962(5) 0.0363(11) Uani 1 1 d . . . . .
H2A H 0.728948 0.544574 0.573855 0.044 Uiso 1 1 calc R U . . .
C7 C 0.9160(5) 0.4960(4) 0.0009(4) 0.0372(11) Uani 1 1 d . . . . .
H7A H 0.869880 0.541569 -0.057776 0.045 Uiso 1 1 calc R U . . .
H7B H 0.885032 0.433914 -0.027813 0.045 Uiso 1 1 calc R U . . .
C5 C 0.6521(5) 0.5472(3) 0.2693(4) 0.0300(10) Uani 1 1 d . . . . .
C4 C 0.7268(6) 0.5231(3) 0.3837(4) 0.0346(10) Uani 1 1 d . . . . .
H4 H 0.808036 0.482219 0.384415 0.041 Uiso 1 1 calc R U . . .
C3 C 0.5287(5) 0.6073(4) 0.2714(5) 0.0374(11) Uani 1 1 d . . . . .
H3 H 0.475607 0.623220 0.195582 0.045 Uiso 1 1 calc R U . . .
C6 C 0.7011(5) 0.5119(4) 0.1407(5) 0.0379(11) Uani 1 1 d . . . . .
H6A H 0.664400 0.448431 0.127374 0.045 Uiso 1 1 calc R U . . .
H6B H 0.656487 0.550918 0.072826 0.045 Uiso 1 1 calc R U . . .
C1 C 0.4873(6) 0.6424(4) 0.3868(6) 0.0445(13) Uani 1 1 d . . . . .
H1 H 0.405755 0.682844 0.389635 0.053 Uiso 1 1 calc R U . . .
H1C H 1.07(3) 0.366(17) 0.35(2) 0.067 Uiso 0.29(3) 1 d . U P A 1
H1F H 1.052(2) 0.380(3) 0.290(5) 0.067 Uiso 0.26(3) 1 d D U P B 2
H1E H 1.0594(18) 0.338(4) 0.277(10) 0.067 Uiso 0.44(3) 1 d D U P C 3

loop_
_atom_site_aniso_label
_atom_site_aniso_U_11
_atom_site_aniso_U_22
_atom_site_aniso_U_33
_atom_site_aniso_U_23
_atom_site_aniso_U_13
_atom_site_aniso_U_12
Zn1 0.0348(4) 0.0256(3) 0.0304(4) 0.00016(19) -0.0021(2) 0.0035(2)
Cl1 0.0353(7) 0.0390(7) 0.0325(6) -0.0071(4) -0.0071(5) 0.0093(5)
Cl2 0.0526(8) 0.0482(8) 0.0392(7) -0.0025(5) -0.0066(6) 0.0261(6)
Cl3 0.0556(9) 0.0533(8) 0.0395(7) 0.0091(6) 0.0124(6) 0.0113(6)
Cl4 0.0441(7) 0.0363(7) 0.0712(9) 0.0050(6) -0.0230(7) -0.0104(6)
N1 0.032(2) 0.036(2) 0.0271(19) -0.0079(16) 0.0020(15) -0.0003(16)
N2 0.044(2) 0.039(2) 0.033(2) -0.0089(18) 0.0106(18) -0.0066(19)
O1 0.074(3) 0.057(3) 0.085(4) 0.016(2) -0.009(3) 0.013(2)
C2 0.042(3) 0.038(3) 0.029(2) 0.000(2) 0.005(2) 0.001(2)
C7 0.039(3) 0.050(3) 0.022(2) -0.006(2) -0.0006(19) 0.001(2)
C5 0.028(2) 0.028(2) 0.034(2) -0.0020(19) 0.0026(18) -0.0047(18)
C4 0.037(3) 0.033(2) 0.034(2) 0.001(2) 0.001(2) 0.003(2)
C3 0.028(2) 0.044(3) 0.040(3) -0.001(2) 0.002(2) 0.004(2)
C6 0.032(2) 0.049(3) 0.032(2) -0.007(2) 0.0011(19) -0.006(2)
C1 0.033(3) 0.040(3) 0.061(4) -0.006(3) 0.005(2) 0.006(2)

loop_
_atom_type_symbol
_atom_type_description
_atom_type_scat_dispersion_real
_atom_type_scat_dispersion_imag
_atom_type_scat_source
C C 0.0033 0.0016 'International Tables Vol C Tables 4.2.6.8 and 6.1.1.4'
H H 0.0000 0.0000 'International Tables Vol C Tables 4.2.6.8 and 6.1.1.4'
Cl Cl 0.1484 0.1585 'International Tables Vol C Tables 4.2.6.8 and 6.1.1.4'
N N 0.0061 0.0033 'International Tables Vol C Tables 4.2.6.8 and 6.1.1.4'
O O 0.0106 0.0060 'International Tables Vol C Tables 4.2.6.8 and 6.1.1.4'
Zn Zn 0.2839 1.4301 'International Tables Vol C Tables 4.2.6.8 and 6.1.1.4'

loop_
_geom_angle_atom_site_label_1
_geom_angle_atom_site_label_2
_geom_angle_atom_site_label_3
_geom_angle
_geom_angle_site_symmetry_1
_geom_angle_site_symmetry_3
_geom_angle_publ_flag
Cl3 Zn1 Cl4 114.86(6) . . ?
Cl3 Zn1 Cl2 109.80(6) . . ?
Cl4 Zn1 Cl2 114.55(6) . . ?
Cl3 Zn1 Cl1 108.87(6) . . ?
Cl4 Zn1 Cl1 104.04(5) . . ?
Cl2 Zn1 Cl1 103.81(5) . . ?
C6 N1 C7 113.8(4) . . ?
C6 N1 H1A 108.8 . . ?
C7 N1 H1A 108.8 . . ?
C6 N1 H1B 108.8 . . ?
C7 N1 H1B 108.8 . . ?
H1A N1 H1B 107.7 . . ?
C2 N2 C1 122.1(4) . . ?
C2 N2 H2 119.0 . . ?
C1 N2 H2 119.0 . . ?
H1D O1 H1C 81.4 . . ?
H1D O1 H1F 110.5 . . ?
H1D O1 H1E 91.9 . . ?
N2 C2 C4 120.5(5) . . ?
N2 C2 H2A 119.7 . . ?
C4 C2 H2A 119.7 . . ?
N1 C7 C7 110.3(5) . 3_765 ?
N1 C7 H7A 109.6 . . ?
C7 C7 H7A 109.6 3_765 . ?
N1 C7 H7B 109.6 . . ?
C7 C7 H7B 109.6 3_765 . ?
H7A C7 H7B 108.1 . . ?
C4 C5 C3 119.3(4) . . ?
C4 C5 C6 122.1(4) . . ?
C3 C5 C6 118.6(4) . . ?
C2 C4 C5 119.0(5) . . ?
C2 C4 H4 120.5 . . ?
C5 C4 H4 120.5 . . ?
C1 C3 C5 119.0(5) . . ?
C1 C3 H3 120.5 . . ?
C5 C3 H3 120.5 . . ?
N1 C6 C5 112.4(4) . . ?
N1 C6 H6A 109.1 . . ?
C5 C6 H6A 109.1 . . ?
N1 C6 H6B 109.1 . . ?
C5 C6 H6B 109.1 . . ?
H6A C6 H6B 107.9 . . ?
N2 C1 C3 120.2(5) . . ?
N2 C1 H1 119.9 . . ?
C3 C1 H1 119.9 . . ?

loop_
_geom_bond_atom_site_label_1
_geom_bond_atom_site_label_2
_geom_bond_distance
_geom_bond_site_symmetry_2
_geom_bond_publ_flag
Zn1 Cl3 2.2449(15) . ?
Zn1 Cl4 2.2471(14) . ?
Zn1 Cl2 2.2631(13) . ?
Zn1 Cl1 2.3237(13) . ?
N1 C6 1.475(6) . ?
N1 C7 1.475(6) . ?
N1 H1A 0.8900 . ?
N1 H1B 0.8900 . ?
N2 C2 1.329(7) . ?
N2 C1 1.334(7) . ?
N2 H2 0.8600 . ?
O1 H1D 0.8501 . ?
O1 H1C 1.3(2) . ?
O1 H1F 0.8900 . ?
O1 H1E 0.8900 . ?
C2 C4 1.370(7) . ?
C2 H2A 0.9300 . ?
C7 C7 1.505(10) 3_765 ?
C7 H7A 0.9700 . ?
C7 H7B 0.9700 . ?
C5 C4 1.381(7) . ?
C5 C3 1.396(7) . ?
C5 C6 1.513(6) . ?
C4 H4 0.9300 . ?
C3 C1 1.367(8) . ?
C3 H3 0.9300 . ?
C6 H6A 0.9700 . ?
C6 H6B 0.9700 . ?
C1 H1 0.9300 . ?
